data_1530520
loop_
_publ_author_name
'Otroshchenko, L.P.'
'Simonov, V.I.'
'Belov, N.V.'

_publ_section_title
;
 The crystal structure of the Inesite Ca2 Mn7 (Si10 O28) (O H)2 (H2 O)5
;
_journal_name_full 'Doklady Akademii Nauk SSSR'
_journal_page_first 1344
_journal_page_last 1347
_journal_volume 238
_journal_year 1978
_chemical_formula_sum 'Ca2 H12 Mn7 O35 Si10'
_chemical_name_systematic 'Ca2 Mn7 (Si10 O28) (O H)2 (H2 O)5'
_space_group_IT_number 2
_symmetry_space_group_name_Hall '-P 1'
_symmetry_space_group_name_H-M 'P -1'
_cell_angle_alpha 91.9
_cell_angle_beta 47.5
_cell_angle_gamma 85.83
_cell_formula_units_Z 1
_cell_length_a 8.956
_cell_length_b 9.257
_cell_length_c 11.995
_cell_volume 726.655
_citation_journal_id_ASTM DANKAS
_cod_data_source_file Otroshchenko_DANKAS_1978_1242.cif
_cod_data_source_block H12Ca2Mn7O35Si10
_cod_original_cell_volume 726.6548
_cod_original_formula_sum 'H12 Ca2 Mn7 O35 Si10'
_cod_database_code 1530520

loop_
_symmetry_equiv_pos_as_xyz
x,y,z
-x,-y,-z

loop_
_atom_site_label
_atom_site_type_symbol
_atom_site_fract_x
_atom_site_fract_y
_atom_site_fract_z
_atom_site_occupancy
_atom_site_U_iso_or_equiv
O15 O-2 0.3656 0.2155 0.5264 0.5 0.0
O16 O-2 0.2361 0.3623 0.1697 1 0.0
O5 O-2 0.8476 0.2177 0.0964 1 0.0
Mn4 Mn+2 0.1919 0.1591 0.469 1 0.0
O12 O-2 0.7193 0.3451 0.5676 1 0.0
O2 O-2 0.5701 0.1142 0.8983 1 0.0
Si3 Si+4 0.711 0.2439 0.8446 1 0.0
O14 O-2 0.2299 0.0226 0.7647 1 0.0
Si1 Si+4 0.9033 0.1119 0.1774 1 0.0
O7 O-2 0.9446 0.2041 0.7014 1 0.0
O17 O-2 0.0418 0.5162 0.8406 1 0.0
Mn2 Mn+2 0.2924 0.1129 0.148 1 0.0
O18 O-2 0.0931 0.4194 0.4681 1 0.0
O6 O-2 0.7096 0.3055 0.979 1 0.0
Mn1 Mn+2 0.4005 0.0766 0.8261 1 0.0
O10 O-2 0.8161 0.2131 0.3313 1 0.0
Si4 Si+4 0.8173 0.186 0.4653 1 0.0
O4 O-2 0.5422 0.4281 0.2462 1 0.0
O13 O-2 0.1446 0.0737 0.0646 1 0.0
Si5 Si+4 0.518 0.3987 0.7478 1 0.0
Ca1 Ca+2 0.1058 0.2672 0.7912 1 0.0
Si2 Si+4 0.6316 0.2721 0.1411 1 0.0
Mn3 Mn+2 0.5 0 0.5 1 0.0
O1 O-2 0.049 0.1446 0.3873 1 0.0
O11 O-2 0.4722 0.1543 0.2201 1 0.0
O8 O-2 0.6701 0.0643 0.5656 1 0.0
O9 O-2 0.3358 0.3042 0.8149 1 0.0
O3 O-2 0.6021 0.3873 0.834 1 0.0
